data_5000371
loop_
_publ_author_name
'Malcolm H. Chisholm'
'Kirsten Folting'
'William E. Streib'
'De-Dong Wu'

_publ_section_title
;
Dinuclear Molybdenum and Tungsten Complexes with Metal-Metal Triple Bonds
Supported by p-tert-Butylcalix[4]arene Ligands
;
_journal_name_full 'Inorganic Chemistry'
_journal_page_first 5219
_journal_page_last 5229
_journal_paper_doi 10.1021/ic990513a
_journal_volume 38
_journal_year 1999
_chemical_formula_moiety '(C88 H104 Mo2 O8), 2(C2 H8 N), 4(C5 H5 N)'
_chemical_formula_sum 'C112 H140 Mo2 N6 O8'
_chemical_formula_weight 1890.26
_space_group_IT_number 14
_symmetry_cell_setting monoclinic
_symmetry_space_group_name_Hall '-P 2yn'
_symmetry_space_group_name_H-M 'P 1 21/n 1'
_cell_angle_alpha 90
_cell_angle_beta 100.264(8)
_cell_angle_gamma 90
_cell_formula_units_Z 2
_cell_length_a 12.3843(17)
_cell_length_b 22.130(3)
_cell_length_c 18.621(3)
_cell_measurement_reflns_used 164
_cell_measurement_temperature 105
_cell_measurement_theta_max 17.4
_cell_measurement_theta_min 11.9
_cell_volume 5021.7(13)
_diffrn_ambient_temperature 105
_diffrn_detector_area_resol_mean ?
_diffrn_measured_fraction_theta_full 0
_diffrn_measured_fraction_theta_max 1
_diffrn_measurement_device_type 'refurbished Picker diffractometer'
_diffrn_measurement_method '\q/2\q scans'
_diffrn_radiation_type 'Mo K\a'
_diffrn_radiation_wavelength 0.71069
_diffrn_reflns_av_R_equivalents 0.039
_diffrn_reflns_limit_h_max 13
_diffrn_reflns_limit_h_min -13
_diffrn_reflns_limit_k_max 0
_diffrn_reflns_limit_k_min -23
_diffrn_reflns_limit_l_max 8
_diffrn_reflns_limit_l_min -20
_diffrn_reflns_number 10086
_diffrn_reflns_theta_full 0
_diffrn_reflns_theta_max 22.5375
_diffrn_reflns_theta_min 3.13085
_diffrn_standards_decay_% -0.8
_diffrn_standards_interval_count 300
_diffrn_standards_number 4
_exptl_absorpt_coefficient_mu 0.3083
_exptl_absorpt_correction_T_max ?
_exptl_absorpt_correction_T_min ?
_exptl_absorpt_correction_type none
_exptl_absorpt_process_details none
_exptl_crystal_colour amber
_exptl_crystal_density_diffrn 1.25
_exptl_crystal_density_meas ?
_exptl_crystal_density_method 'not measured'
_exptl_crystal_description plate
_exptl_crystal_F_000 2004
_exptl_crystal_size_max .25
_exptl_crystal_size_mid .25
_exptl_crystal_size_min .08
_refine_diff_density_max 1.6
_refine_diff_density_min -0.70
_refine_ls_abs_structure_details none
_refine_ls_abs_structure_Flack ?
_refine_ls_extinction_coef -0.00000019(4)
_refine_ls_extinction_expression
;
Larson, A. C. (1967).  Acta Cryst. 23, p. 664.  Eq. (3)
;
_refine_ls_extinction_method Zachariasen
_refine_ls_goodness_of_fit_ref 1.2484
_refine_ls_hydrogen_treatment noref
_refine_ls_matrix_type full
_refine_ls_number_parameters 568
_refine_ls_number_reflns 6577
_refine_ls_R_factor_gt 0.0585
_refine_ls_shift/su_max 0.167
_refine_ls_structure_factor_coef F
_refine_ls_weighting_details w^-1^=\s^2^(F)+(.07F)^2^
_refine_ls_weighting_scheme calc
_refine_ls_wR_factor_ref 0.0584
_reflns_number_gt 4799
_reflns_number_total 6577
_reflns_threshold_expression F>3.0\s(F)
_cod_original_sg_symbol_H-M 'P 21/n'
_cod_database_code 5000371

loop_
_symmetry_equiv_pos_as_xyz
x,y,z
1/2-x,1/2+y,1/2-z
1/2+x,1/2-y,1/2+z
-x,-y,-z

loop_
_atom_site_label
_atom_site_type_symbol
_atom_site_fract_x
_atom_site_fract_y
_atom_site_fract_z
_atom_site_U_iso_or_equiv
_atom_site_adp_type
_atom_site_occupancy
_atom_site_disorder_group
_atom_site_disorder_assembly
MO1 MO 0.99638(5) 0.03308(3) 0.04454(3) 0.01700(18) Uani 1 0 .
O2 O 0.9184(3) -0.01955(18) 0.1069(2) 0.0179(15) Uani 1 0 .
O3 O 1.1371(3) 0.01312(18) 0.1082(2) 0.0203(15) Uani 1 0 .
O4 O 1.0742(3) 0.10182(18) 0.0028(2) 0.0165(14) Uani 1 0 .
O5 O 0.8555(3) 0.07302(18) 0.0061(2) 0.0180(15) Uani 1 0 .
C6 C 0.8960(5) 0.0020(3) 0.1703(3) 0.021(2) Uani 1 0 .
C7 C 0.7952(5) 0.0311(3) 0.1735(3) 0.023(2) Uani 1 0 .
C8 C 0.7731(6) 0.0503(3) 0.2414(4) 0.026(2) Uani 1 0 .
C9 C 0.8456(6) 0.0411(3) 0.3058(4) 0.031(3) Uani 1 0 .
C10 C 0.9426(6) 0.0107(3) 0.3023(4) 0.030(3) Uani 1 0 .
C11 C 0.9690(5) -0.0084(3) 0.2364(4) 0.023(2) Uani 1 0 .
C12 C 1.0801(5) -0.0379(3) 0.2361(3) 0.026(2) Uani 1 0 .
C13 C 1.1692(5) 0.0088(3) 0.2376(4) 0.023(2) Uani 1 0 .
C14 C 1.2296(6) 0.0288(3) 0.3040(3) 0.028(2) Uani 1 0 .
C15 C 1.3072(6) 0.0748(3) 0.3088(4) 0.029(2) Uani 1 0 .
C16 C 1.3217(5) 0.1018(3) 0.2428(4) 0.027(2) Uani 1 0 .
C17 C 1.2625(5) 0.0829(3) 0.1754(3) 0.021(2) Uani 1 0 .
C18 C 1.1870(5) 0.0354(3) 0.1728(3) 0.017(2) Uani 1 0 .
C19 C 1.2730(5) 0.1156(3) 0.1051(4) 0.025(2) Uani 1 0 .
C20 C 1.1881(5) 0.1656(3) 0.0889(3) 0.020(2) Uani 1 0 .
C21 C 1.2073(5) 0.2223(3) 0.1213(3) 0.022(2) Uani 1 0 .
C22 C 1.1321(5) 0.2693(3) 0.1067(3) 0.022(2) Uani 1 0 .
C23 C 1.0361(5) 0.2576(3) 0.0579(3) 0.023(2) Uani 1 0 .
C24 C 1.0136(5) 0.2018(3) 0.0233(3) 0.020(2) Uani 1 0 .
C25 C 1.0898(5) 0.1554(3) 0.0400(3) 0.017(2) Uani 1 0 .
C26 C 0.9058(5) 0.1925(3) -0.0299(3) 0.021(2) Uani 1 0 .
C27 C 0.8131(5) 0.1780(3) 0.0101(3) 0.020(2) Uani 1 0 .
C28 C 0.7476(5) 0.2231(3) 0.0300(3) 0.023(2) Uani 1 0 .
C29 C 0.6668(6) 0.2121(3) 0.0732(4) 0.028(2) Uani 1 0 .
C30 C 0.6575(5) 0.1528(3) 0.0937(4) 0.025(2) Uani 1 0 .
C31 C 0.7216(5) 0.1060(3) 0.0751(3) 0.024(2) Uani 1 0 .
C32 C 0.7992(5) 0.1186(3) 0.0316(3) 0.018(2) Uani 1 0 .
C33 C 0.7129(5) 0.0425(3) 0.1042(3) 0.024(2) Uani 1 0 .
C34 C 0.8189(7) 0.0621(3) 0.3803(4) 0.038(3) Uani 1 0 .
C35 C 0.8017(12) 0.1307(7) 0.3803(8) 0.046(4) Uiso 0.57 0 .
C36 C 0.9198(12) 0.0512(7) 0.4462(8) 0.045(4) Uiso 0.57 0 .
C37 C 0.7240(11) 0.0266(7) 0.3963(7) 0.039(3) Uiso 0.57 0 .
C38 C 1.3722(7) 0.0952(3) 0.3834(4) 0.037(3) Uani 1 0 .
C39 C 1.4502(8) 0.1462(4) 0.3761(5) 0.064(4) Uani 1 0 .
C40 C 1.2914(8) 0.1165(4) 0.4313(5) 0.064(4) Uani 1 0 .
C41 C 1.4364(6) 0.0414(4) 0.4201(4) 0.043(3) Uani 1 0 .
C42 C 1.1590(6) 0.3326(3) 0.1388(3) 0.024(2) Uani 1 0 .
C43 C 1.2280(7) 0.3650(4) 0.0901(4) 0.048(3) Uani 1 0 .
C44 C 1.0563(7) 0.3688(4) 0.1407(5) 0.051(3) Uani 1 0 .
C45 C 1.2250(7) 0.3298(3) 0.2153(4) 0.043(3) Uani 1 0 .
C46 C 0.5958(7) 0.2640(4) 0.0932(4) 0.042(3) Uani 1 0 .
C47 C 0.5419(7) 0.2474(4) 0.1581(4) 0.045(2) Uiso 1 0 .
C48 C 0.6802(10) 0.3196(5) 0.1272(7) 0.022(3) Uiso 0.6 0 .
C49 C 0.5235(10) 0.2898(6) 0.0268(7) 0.037(3) Uiso 0.6 0 .
N50 N 1.1913(5) 0.1475(3) -0.1046(3) 0.038(2) Uani 1 0 .
C51 C 1.1200(7) 0.1570(4) -0.1753(5) 0.049(3) Uani 1 0 .
C52 C 1.2356(9) 0.2061(4) -0.0724(5) 0.071(4) Uani 1 0 .
N53 N 1.3867(5) 0.0931(3) -0.1278(3) 0.034(2) Uani 1 0 .
C54 C 1.4848(9) 0.0842(4) -0.0821(5) 0.057(4) Uani 1 0 .
C55 C 1.5759(7) 0.0581(4) -0.1082(6) 0.061(4) Uani 1 0 .
C56 C 1.5592(7) 0.0423(4) -0.1789(5) 0.050(4) Uani 1 0 .
C57 C 1.4638(7) 0.0499(4) -0.2226(5) 0.047(3) Uani 1 0 .
C58 C 1.3824(6) 0.0755(3) -0.1962(4) 0.036(3) Uani 1 0 .
C59 C 0.8891(6) 0.2557(3) 0.2790(4) 0.048(3) Uani 0.5 0 .
C60 C 0.9806(7) 0.2625(3) 0.3248(4) 0.039(3) Uani 1 0 .
C61 C 1.0714(7) 0.2275(4) 0.3254(4) 0.041(3) Uani 1 0 .
C62 C 1.0667(6) 0.1808(3) 0.2759(4) 0.050(3) Uani 0.5 0 .
C63 C 0.9716(7) 0.1727(4) 0.2276(4) 0.042(3) Uani 1 0 .
C64 C 0.8852(7) 0.2115(4) 0.2313(5) 0.058(4) Uani 1 0 .
C65 C 0.7071(17) 0.1065(10) 0.3633(11) 0.054(5) Uiso 0.43 0 .
C66 C 0.7839(15) 0.0059(8) 0.4196(9) 0.033(4) Uiso 0.43 0 .
C67 C 0.9115(16) 0.0947(9) 0.4213(11) 0.048(5) Uiso 0.43 0 .
C68 C 0.638(2) 0.3218(11) 0.0930(13) 0.052(6) Uiso 0.4 0 .
C69 C 0.4783(19) 0.2549(11) 0.0353(12) 0.054(6) Uiso 0.4 0 .
H1 H 0.7055 0.0711 0.2425 0.0386 Uiso 1 0 .
H2 H 0.9936 0.0024 0.3472 0.0457 Uiso 1 0 .
H3 H 1.0973 -0.0631 0.279 0.0383 Uiso 1 0 .
H4 H 1.0763 -0.0626 0.1943 0.0383 Uiso 1 0 .
H5 H 1.216 0.0095 0.3484 0.0396 Uiso 1 0 .
H6 H 1.3758 0.1339 0.2424 0.0414 Uiso 1 0 .
H7 H 1.3448 0.1324 0.1091 0.0397 Uiso 1 0 .
H8 H 1.2622 0.0874 0.0652 0.0397 Uiso 1 0 .
H9 H 1.2756 0.229 0.1559 0.0358 Uiso 1 0 .
H10 H 0.9813 0.2899 0.0483 0.0369 Uiso 1 0 .
H11 H 0.8882 0.2286 -0.0585 0.0348 Uiso 1 0 .
H12 H 0.9143 0.1603 -0.0629 0.0348 Uiso 1 0 .
H13 H 0.7563 0.2636 0.0123 0.0368 Uiso 1 0 .
H14 H 0.6034 0.1435 0.1246 0.0377 Uiso 1 0 .
H15 H 0.7239 0.0133 0.0678 0.037 Uiso 1 0 .
H16 H 0.6398 0.0361 0.1143 0.037 Uiso 1 0 .
H17 H 0.869 0.1515 0.3717 0.0541 Uiso 0.57 0 .
H18 H 0.7444 0.1436 0.3425 0.0541 Uiso 0.57 0 .
H19 H 0.7881 0.1447 0.4259 0.0541 Uiso 0.57 0 .
H20 H 0.9401 0.0086 0.4497 0.0581 Uiso 0.57 0 .
H21 H 0.985 0.0724 0.4369 0.0581 Uiso 0.57 0 .
H22 H 0.9043 0.0639 0.491 0.0581 Uiso 0.57 0 .
H23 H 0.6597 0.0349 0.3598 0.0561 Uiso 0.57 0 .
H24 H 0.7384 -0.0159 0.3946 0.0561 Uiso 0.57 0 .
H25 H 0.7085 0.0368 0.4425 0.0561 Uiso 0.57 0 .
H26 H 1.5022 0.1348 0.3471 0.0731 Uiso 1 0 .
H27 H 1.4102 0.1808 0.3546 0.0731 Uiso 1 0 .
H28 H 1.4886 0.1579 0.4237 0.0731 Uiso 1 0 .
H29 H 1.2478 0.15 0.4101 0.0826 Uiso 1 0 .
H30 H 1.24 0.0841 0.4372 0.0826 Uiso 1 0 .
H31 H 1.3272 0.1277 0.4791 0.0826 Uiso 1 0 .
H32 H 1.3892 0.0082 0.4237 0.0565 Uiso 1 0 .
H33 H 1.4904 0.0278 0.3909 0.0565 Uiso 1 0 .
H34 H 1.4757 0.0515 0.4669 0.0565 Uiso 1 0 .
H35 H 1.2948 0.3434 0.0893 0.0613 Uiso 1 0 .
H36 H 1.1889 0.3684 0.0414 0.0613 Uiso 1 0 .
H37 H 1.2474 0.4051 0.1081 0.0613 Uiso 1 0 .
H38 H 1.0738 0.4094 0.1555 0.0631 Uiso 1 0 .
H39 H 1.0132 0.3708 0.0911 0.0631 Uiso 1 0 .
H40 H 1.0126 0.351 0.171 0.0631 Uiso 1 0 .
H41 H 1.2926 0.3079 0.2147 0.0576 Uiso 1 0 .
H42 H 1.245 0.3697 0.2332 0.0576 Uiso 1 0 .
H43 H 1.186 0.3102 0.2475 0.0576 Uiso 1 0 .
H44 H 0.5039 0.2818 0.1716 0.0585 Uiso 1 0 .
H45 H 0.49 0.2157 0.1439 0.0585 Uiso 1 0 .
H46 H 0.5953 0.2346 0.1974 0.0585 Uiso 1 0 .
H47 H 0.7452 0.3197 0.106 0.0398 Uiso 0.6 0 .
H48 H 0.6463 0.358 0.1204 0.0398 Uiso 0.6 0 .
H49 H 0.7049 0.3142 0.18 0.0398 Uiso 0.6 0 .
H50 H 0.5675 0.2984 -0.0094 0.0521 Uiso 0.6 0 .
H51 H 0.4676 0.2623 0.0076 0.0521 Uiso 0.6 0 .
H52 H 0.4914 0.3267 0.0392 0.0521 Uiso 0.6 0 .
H53 H 1.2796 0.2264 -0.1018 0.0824 Uiso 1 0 .
H54 H 1.1777 0.2332 -0.0646 0.0824 Uiso 1 0 .
H55 H 1.2815 0.2002 -0.0242 0.0824 Uiso 1 0 .
H56 H 1.1492 0.1279 -0.0728 0.0532 Uiso 1 0 .
H57 H 1.2507 0.1212 -0.1103 0.0532 Uiso 1 0 .
H58 H 1.0548 0.1774 -0.1708 0.0627 Uiso 1 0 .
H59 H 1.1584 0.1811 -0.2067 0.0627 Uiso 1 0 .
H60 H 1.1015 0.1193 -0.2005 0.0627 Uiso 1 0 .
H61 H 1.4913 0.0958 -0.0308 0.0687 Uiso 1 0 .
H62 H 1.646 0.0522 -0.0762 0.0739 Uiso 1 0 .
H63 H 1.6199 0.0247 -0.1987 0.0637 Uiso 1 0 .
H64 H 1.4533 0.0369 -0.2736 0.0598 Uiso 1 0 .
H65 H 1.3128 0.0816 -0.2296 0.0493 Uiso 1 0 .
H66 H 0.8276 0.2816 0.2801 0.0606 Uiso 0.5 0 .
H67 H 0.9847 0.2946 0.3608 0.0516 Uiso 1 0 .
H68 H 1.1384 0.2354 0.36 0.0545 Uiso 1 0 .
H69 H 1.1288 0.1548 0.2755 0.0629 Uiso 0.5 0 .
H70 H 0.9649 0.1401 0.1918 0.0535 Uiso 1 0 .
H71 H 0.8169 0.2057 0.197 0.0704 Uiso 1 0 .

loop_
_atom_type_symbol
_atom_type_description
_atom_type_scat_dispersion_real
_atom_type_scat_dispersion_imag
_atom_type_scat_source
MO Mo -1.825 0.688 'International Tables Vol. IV (1974) Table 2.2B'
O O 0.008 0.006 'International Tables Vol. IV (1974) Table 2.2B'
N N 0.004 0.003 'International Tables Vol. IV (1974) Table 2.2B'
C C 0.002 0.002 'International Tables Vol. IV (1974) Table 2.2B'
H H 0 0 'International Tables Vol. IV (1974) Table 2.2B'
